data_1548344
loop_
_publ_author_name
'Suehiro, Takayuki'
'Tansho, Masataka'
'Shimizu, Tadashi'

_publ_section_title
;
 Quaternary Wurtzitic Nitrides in the System ZnGeN2--GaN: Powder
 Synthesis, Characterization, and Potentiality as a Photocatalyst
;
_journal_issue 49
_journal_name_full 'The Journal of Physical Chemistry C'
_journal_page_first 27590
_journal_paper_doi 10.1021/acs.jpcc.7b09135
_journal_volume 121
_journal_year 2017
_chemical_formula_sum 'Ga0.3333 Ge0.3333 N Zn0.3333'
_chemical_formula_weight 83.247
_chemical_name_systematic ' ?'
_space_group_IT_number 186
_symmetry_cell_setting hexagonal
_symmetry_Int_Tables_number 186
_symmetry_space_group_name_Hall 'P 6c -2c'
_symmetry_space_group_name_H-M 'P 63 m c'
_cell_angle_alpha 90
_cell_angle_beta 90
_cell_angle_gamma 120
_cell_formula_units_Z 2
_cell_length_a 3.19186(2)
_cell_length_b 3.19186(2)
_cell_length_c 5.18498(4)
_cell_measurement_temperature 299(2)
_cell_volume 45.7473(5)
_computing_cell_refinement 'RIETAN-FP (Izumi and Momma, 2007)'
_computing_molecular_graphics 'VESTA (Momma and Izumi, 2008)'
_computing_structure_refinement 'RIETAN-FP (Izumi and Momma, 2007)'
_diffrn_ambient_temperature 299(2)
_diffrn_radiation_type 'Cu K\a~1~'
_diffrn_radiation_wavelength 1.540590
_diffrn_source 'X-ray tube'
_diffrn_source_target Cu
_exptl_crystal_density_diffrn 6.0434
_exptl_crystal_density_method 'not measured'
_exptl_crystal_F_000 75.99
_pd_calc_method 'Rietveld Refinement'
_pd_instr_location ' ?'
_pd_meas_2theta_range_inc 0.0200
_pd_meas_2theta_range_max 130.0000
_pd_meas_2theta_range_min 10.0000
_pd_meas_number_of_points 6001
_pd_meas_scan_method step
_pd_proc_2theta_range_inc 0.0200
_pd_proc_2theta_range_max 130.0000
_pd_proc_2theta_range_min 10.0000
_pd_proc_ls_background_function 'Legendre polynomials'
_pd_proc_ls_pref_orient_corr ' ?'
_pd_proc_ls_profile_function 'split pseudo-Voigt function'
_pd_proc_ls_prof_R_factor 0.06424
_pd_proc_ls_prof_wR_expected 0.07897
_pd_proc_ls_prof_wR_factor 0.09273
_pd_spec_mounting ' ?'
_pd_spec_mount_mode reflection
_pd_spec_shape flat_sheet
_refine_diff_density_max 0.0
_refine_diff_density_min 0.0
_refine_ls_extinction_method none
_refine_ls_goodness_of_fit_all 1.1743
_refine_ls_matrix_type full
_refine_ls_number_constraints 0
_refine_ls_number_parameters 12
_refine_ls_number_restraints 0
_refine_ls_R_factor_all 0.01336
_refine_ls_R_Fsqd_factor 0.01207
_refine_ls_R_I_factor 0.02370
_refine_ls_shift/su_max 0.0
_refine_ls_weighting_details 1/<i>y</i>~i~
_refine_ls_weighting_scheme sigma
_cod_data_source_file jp7b09135_si_001.cif
_cod_data_source_block single_phase
_cod_depositor_comments 'Adding full bibliography for 1548344.cif.'
_cod_original_cell_volume 45.7472(6)
_cod_database_code 1548344

loop_
_symmetry_equiv_pos_site_id
_symmetry_equiv_pos_as_xyz
1 x,y,z
2 -y,x-y,z
3 -x+y,-x,z
4 -x,-y,z+1/2
5 y,-x+y,z+1/2
6 x-y,x,z+1/2
7 -y,-x,z
8 -x+y,y,z
9 x,x-y,z
10 y,x,z+1/2
11 x-y,-y,z+1/2
12 -x,-x+y,z+1/2

loop_
_atom_site_label
_atom_site_fract_x
_atom_site_fract_y
_atom_site_fract_z
_atom_site_occupancy
_atom_site_symmetry_multiplicity
_atom_site_Wyckoff_symbol
_atom_site_adp_type
_atom_site_U_iso_or_equiv
_atom_site_type_symbol
Zn 0.3333 0.6667 0 0.3333 2 b Uiso 0.00492(13) Zn
Ge 0.3333 0.6667 0 0.3333 2 b Uiso 0.00492(13) Ge
Ga 0.3333 0.6667 0 0.3333 2 b Uiso 0.00492(13) Ga
N 0.3333 0.6667 0.3823(6) 1 2 b Uiso 0.0068(8) N

loop_
_atom_type_symbol
_atom_type_description
_atom_type_scat_dispersion_real
_atom_type_scat_dispersion_imag
_atom_type_scat_source
Zn Zn2+ -1.5491 0.6778 'International Tables for Crystallography, Vol. C'
Ge Ge4+ -1.0885 0.8855 'International Tables for Crystallography, Vol. C'
Ga Ga3+ -1.2846 0.7763 'International Tables for Crystallography, Vol. C'
N N 0.0311 0.0180 'International Tables for Crystallography, Vol. C'

loop_
_geom_angle_atom_site_label_1
_geom_angle_atom_site_label_2
_geom_angle_atom_site_label_3
_geom_angle
_geom_angle_site_symmetry_1
_geom_angle_site_symmetry_3
Ga N Zn 0 1_555 1_555
Ga N Ge 0 1_555 1_555

loop_
_geom_bond_atom_site_label_1
_geom_bond_atom_site_label_2
_geom_bond_distance
_geom_bond_site_symmetry_2
Zn N 1.9414(9) 4_664
Zn N 1.9414(9) 4_564
Zn N 1.9414(9) 4_674
Zn N 1.982(3) 1_555
Ge N 1.9414(9) 4_664
Ge N 1.9414(9) 4_564
Ge N 1.9414(9) 4_674
Ge N 1.982(3) 1_555
Ga N 1.9414(9) 4_664
Ga N 1.9414(9) 4_564
Ga N 1.9414(9) 4_674
Ga N 1.982(3) 1_555
N Zn 1.9414(9) 4_665
N Ge 1.9414(9) 4_665
N Ga 1.9414(9) 4_665
N Zn 1.9414(9) 4_565
N Ge 1.9414(9) 4_565
N Ga 1.9414(9) 4_565
N Zn 1.9414(9) 4_675
N Ge 1.9414(9) 4_675
N Ga 1.9414(9) 4_675
N Zn 1.982(3) 1_555
N Ge 1.982(3) 1_555
N Ga 1.982(3) 1_555
